data_7035331
loop_
_publ_author_name
'Str\^imb, Gabriela'
'P\"ollnitz, Alp\'ar'
'Ra\,t, Ciprian I'
'Silvestru, Cristian'

_publ_section_title
;
 A general route to monoorganopnicogen(iii) (M = Sb, Bi) compounds with a
 pincer (N,C,N) group and oxo ligands.
;
_journal_issue 21
_journal_name_full 'Dalton transactions (Cambridge, England : 2003)'
_journal_page_first 9927
_journal_page_last 9942
_journal_paper_doi 10.1039/c5dt00603a
_journal_volume 44
_journal_year 2015
_chemical_formula_moiety 'C24 H33 N4 O2 Sb'
_chemical_formula_sum 'C24 H33 N4 O2 Sb'
_chemical_formula_weight 531.29
_space_group_IT_number 2
_symmetry_cell_setting triclinic
_symmetry_Int_Tables_number 2
_symmetry_space_group_name_Hall '-P 1'
_symmetry_space_group_name_H-M 'P -1'
_atom_sites_solution_hydrogens geom
_atom_sites_solution_primary direct
_audit_conform_dict_location ftp://ftp.iucr.org/pub/cif_core.dic
_audit_conform_dict_name cif_core.dic
_audit_conform_dict_version 2.4.3
_audit_creation_date 2014-11-21T16:06:59-00:00
_audit_creation_method 'WinGX routine CIF_UPDATE'
_audit_update_record
;
2014-12-31 deposited with the CCDC.
2015-04-20 downloaded from the CCDC.
;
_cell_angle_alpha 81.563(2)
_cell_angle_beta 76.977(2)
_cell_angle_gamma 64.391(2)
_cell_formula_units_Z 2
_cell_length_a 9.7365(11)
_cell_length_b 10.1979(11)
_cell_length_c 15.6619(18)
_cell_measurement_reflns_used 3978
_cell_measurement_temperature 295(2)
_cell_measurement_theta_max 22.61
_cell_measurement_theta_min 2.22
_cell_measurement_wavelength 0.71073
_cell_volume 1364.1(3)
_computing_molecular_graphics 'DIAMOND (Brandenburg, 2006)'
_computing_publication_material 'WinGX publication routines (Farrugia, 2012)'
_computing_structure_refinement 'SHELXL-2014/6 (Sheldrick, 2014)'
_computing_structure_solution 'SHELXS-97 (Sheldrick, 2008)'
_diffrn_ambient_temperature 295(2)
_diffrn_measured_fraction_theta_full 0.992
_diffrn_measured_fraction_theta_max 0.991
_diffrn_radiation_probe x-ray
_diffrn_radiation_type MoK\a
_diffrn_radiation_wavelength 0.71073
_diffrn_reflns_av_R_equivalents 0.0414
_diffrn_reflns_laue_measured_fraction_full 0.992
_diffrn_reflns_laue_measured_fraction_max 0.991
_diffrn_reflns_limit_h_max 11
_diffrn_reflns_limit_h_min -11
_diffrn_reflns_limit_k_max 12
_diffrn_reflns_limit_k_min -12
_diffrn_reflns_limit_l_max 18
_diffrn_reflns_limit_l_min -18
_diffrn_reflns_number 13491
_diffrn_reflns_point_group_measured_fraction_full 0.992
_diffrn_reflns_point_group_measured_fraction_max 0.991
_diffrn_reflns_theta_full 25.242
_diffrn_reflns_theta_max 25.497
_diffrn_reflns_theta_min 1.337
_exptl_absorpt_coefficient_mu 1.035
_exptl_absorpt_correction_T_max 0.662
_exptl_absorpt_correction_T_min 0.578
_exptl_absorpt_correction_type multi-scan
_exptl_crystal_colour colourless
_exptl_crystal_density_diffrn 1.293
_exptl_crystal_density_method 'not measured'
_exptl_crystal_description block
_exptl_crystal_F_000 544
_exptl_crystal_size_max 0.59
_exptl_crystal_size_mid 0.54
_exptl_crystal_size_min 0.43
_refine_diff_density_max 0.522
_refine_diff_density_min -0.513
_refine_diff_density_rms 0.067
_refine_ls_extinction_method none
_refine_ls_goodness_of_fit_ref 1.056
_refine_ls_hydrogen_treatment constr
_refine_ls_matrix_type full
_refine_ls_number_constraints 0
_refine_ls_number_parameters 282
_refine_ls_number_reflns 5028
_refine_ls_number_restraints 0
_refine_ls_restrained_S_all 1.056
_refine_ls_R_factor_all 0.0463
_refine_ls_R_factor_gt 0.0375
_refine_ls_shift/su_max 0.001
_refine_ls_shift/su_mean 0
_refine_ls_structure_factor_coef Fsqd
_refine_ls_weighting_details 'w=1/[\s^2^(Fo^2^)+(0.0359P)^2^+0.3021P] where P=(Fo^2^+2Fc^2^)/3'
_refine_ls_weighting_scheme calc
_refine_ls_wR_factor_gt 0.0811
_refine_ls_wR_factor_ref 0.0896
_reflns_number_gt 4374
_reflns_number_total 5028
_reflns_threshold_expression 'I > 2\s(I)'
_cod_data_source_file c5dt00603a2.cif
_cod_data_source_block shelx
_cod_database_code 7035331
_shelx_estimated_absorpt_t_min 0.58
_shelx_estimated_absorpt_t_max 0.665
_shelxl_version_number 2014/6

loop_
_platon_squeeze_void_nr
_platon_squeeze_void_average_x
_platon_squeeze_void_average_y
_platon_squeeze_void_average_z
_platon_squeeze_void_volume
_platon_squeeze_void_count_electrons
_platon_squeeze_void_content
1 0.500 0.500 0.500 193 50 ' '
2 0.407 0.473 0.890 10 1 ' '
3 0.592 0.527 0.110 10 1 ' '

_platon_squeeze_details
;
(replace by semicolon in column 1 when used as .sqf)
TITL 264alb in P-1
CELL    9.7365   10.1979   15.6619     81.56     76.98     64.39
SPGR P-1
C101 0.461 0.411 0.497 !       4.34 eA-3
C102 0.595 0.432 0.383 !       3.08 eA-3
C103 0.539 0.471 0.441 !       2.86 eA-3
C104 0.505 0.377 0.461 !       2.73 eA-3
C105 0.403 0.435 0.572 !       2.35 eA-3
Q106 0.405 0.286 0.263 !       0.66 eA-3
Q107 0.224 0.280 0.264 !       0.59 eA-3
Q108 0.308 0.344 0.216 !       0.55 eA-3
Q109 0.688 0.777 0.689 !       0.51 eA-3
(replace by semicolon in column 1 when used as .sqf)
;

loop_
_symmetry_equiv_pos_as_xyz
'x, y, z'
'-x, -y, -z'

loop_
_atom_site_label
_atom_site_type_symbol
_atom_site_fract_x
_atom_site_fract_y
_atom_site_fract_z
_atom_site_U_iso_or_equiv
_atom_site_adp_type
_atom_site_occupancy
_atom_site_calc_flag
C1 C 0.3395(4) 0.0764(4) 0.1990(2) 0.0454(9) Uani 1 d
C2 C 0.3281(4) 0.0877(4) 0.1111(2) 0.0504(9) Uani 1 d
C3 C 0.3388(4) -0.0305(5) 0.0726(3) 0.0627(11) Uani 1 d
H3 H 0.3311 -0.0227 0.0138 0.075 Uiso 1 calc
C4 C 0.3606(5) -0.1602(5) 0.1210(3) 0.0674(12) Uani 1 d
H4 H 0.3703 -0.2404 0.0945 0.081 Uiso 1 calc
C5 C 0.3682(5) -0.1703(5) 0.2086(3) 0.0622(11) Uani 1 d
H5 H 0.3806 -0.257 0.2416 0.075 Uiso 1 calc
C6 C 0.3575(4) -0.0528(4) 0.2481(2) 0.0493(9) Uani 1 d
C7 C 0.2997(5) 0.2321(4) 0.0598(2) 0.0573(10) Uani 1 d
H7A H 0.3975 0.2398 0.0379 0.069 Uiso 1 calc
H7B H 0.2538 0.237 0.0099 0.069 Uiso 1 calc
C8 C 0.0375(4) 0.3611(4) 0.1319(3) 0.0501(9) Uani 1 d
H8A H 0.0358 0.2745 0.1664 0.06 Uiso 1 calc
H8B H 0.0086 0.3626 0.0763 0.06 Uiso 1 calc
C9 C -0.0781(4) 0.4932(4) 0.1794(3) 0.0563(10) Uani 1 d
H9A H -0.1809 0.4958 0.187 0.068 Uiso 1 calc
H9B H -0.0546 0.4878 0.2372 0.068 Uiso 1 calc
C10 C 0.1972(5) 0.4913(4) 0.0719(3) 0.0553(10) Uani 1 d
H10A H 0.1764 0.501 0.0131 0.066 Uiso 1 calc
H10B H 0.2991 0.4893 0.0671 0.066 Uiso 1 calc
C11 C 0.0776(5) 0.6209(4) 0.1222(3) 0.0581(10) Uani 1 d
H11A H 0.1017 0.6144 0.1799 0.07 Uiso 1 calc
H11B H 0.0802 0.7098 0.0914 0.07 Uiso 1 calc
C12 C -0.1959(5) 0.7559(5) 0.1740(3) 0.0758(13) Uani 1 d
H12A H -0.1864 0.841 0.1432 0.114 Uiso 1 calc
H12B H -0.1837 0.7516 0.2337 0.114 Uiso 1 calc
H12C H -0.2961 0.7604 0.1732 0.114 Uiso 1 calc
C13 C 0.3642(5) -0.0611(4) 0.3434(3) 0.0554(10) Uani 1 d
H13A H 0.3376 -0.1394 0.3734 0.066 Uiso 1 calc
H13B H 0.4692 -0.0836 0.3494 0.066 Uiso 1 calc
C14 C 0.0982(4) 0.0930(4) 0.3945(2) 0.0520(10) Uani 1 d
H14A H 0.0883 0.0066 0.425 0.062 Uiso 1 calc
H14B H 0.0727 0.103 0.3368 0.062 Uiso 1 calc
C15 C -0.0145(4) 0.2251(4) 0.4451(3) 0.0582(11) Uani 1 d
H15A H -0.0102 0.3124 0.4127 0.07 Uiso 1 calc
H15B H -0.119 0.2325 0.4515 0.07 Uiso 1 calc
C16 C 0.2942(5) 0.0751(4) 0.4713(2) 0.0548(10) Uani 1 d
H16A H 0.3969 0.0727 0.4638 0.066 Uiso 1 calc
H16B H 0.2941 -0.0118 0.5061 0.066 Uiso 1 calc
C17 C 0.1778(5) 0.2080(5) 0.5194(3) 0.0604(11) Uani 1 d
H17A H 0.2037 0.2046 0.5762 0.072 Uiso 1 calc
H17B H 0.1813 0.2949 0.4862 0.072 Uiso 1 calc
C18 C -0.0911(6) 0.3355(6) 0.5843(3) 0.0914(16) Uani 1 d
H18A H -0.1919 0.3364 0.5908 0.137 Uiso 1 calc
H18B H -0.0919 0.4257 0.5557 0.137 Uiso 1 calc
H18C H -0.0642 0.3237 0.6412 0.137 Uiso 1 calc
C19 C 0.6265(4) 0.2134(4) 0.1711(2) 0.0482(9) Uani 1 d
C20 C 0.6474(4) 0.1358(4) 0.2516(2) 0.0443(8) Uani 1 d
C21 C 0.7948(5) 0.0517(4) 0.2671(3) 0.0552(10) Uani 1 d
H21 H 0.8092 0.0053 0.3221 0.066 Uiso 1 calc
C22 C 0.9224(5) 0.0352(5) 0.2014(3) 0.0634(11) Uani 1 d
H22 H 1.022 -0.0232 0.2117 0.076 Uiso 1 calc
C23 C 0.8994(5) 0.1067(5) 0.1205(3) 0.0630(11) Uani 1 d
H23 H 0.9842 0.0944 0.0757 0.076 Uiso 1 calc
C24 C 0.7519(5) 0.1967(5) 0.1051(3) 0.0581(11) Uani 1 d
H24 H 0.7376 0.2454 0.0506 0.07 Uiso 1 calc
N1 N 0.1955(3) 0.3540(3) 0.11566(18) 0.0438(7) Uani 1 d
N2 N -0.0757(4) 0.6256(3) 0.1312(2) 0.0528(8) Uani 1 d
N3 N 0.2587(3) 0.0752(3) 0.38501(19) 0.0447(7) Uani 1 d
N4 N 0.0233(4) 0.2142(4) 0.5313(2) 0.0585(9) Uani 1 d
O1 O 0.4803(3) 0.3014(3) 0.16124(17) 0.0613(7) Uani 1 d
O2 O 0.5178(3) 0.1517(3) 0.31213(16) 0.0521(6) Uani 1 d
Sb1 Sb 0.31866(3) 0.26311(3) 0.25847(2) 0.04530(11) Uani 1 d

loop_
_atom_site_aniso_label
_atom_site_aniso_U_11
_atom_site_aniso_U_22
_atom_site_aniso_U_33
_atom_site_aniso_U_23
_atom_site_aniso_U_13
_atom_site_aniso_U_12
C1 0.0335(19) 0.052(2) 0.043(2) -0.0064(17) 0.0016(16) -0.0140(17)
C2 0.037(2) 0.059(2) 0.045(2) -0.0103(19) 0.0005(17) -0.0121(18)
C3 0.042(2) 0.077(3) 0.059(3) -0.023(2) 0.006(2) -0.017(2)
C4 0.050(3) 0.071(3) 0.077(3) -0.030(3) 0.009(2) -0.024(2)
C5 0.046(2) 0.053(2) 0.078(3) -0.009(2) 0.005(2) -0.017(2)
C6 0.036(2) 0.051(2) 0.051(2) -0.0035(18) -0.0002(17) -0.0115(17)
C7 0.054(2) 0.070(3) 0.036(2) -0.0038(19) -0.0046(18) -0.016(2)
C8 0.041(2) 0.055(2) 0.057(2) 0.0014(19) -0.0157(18) -0.0209(19)
C9 0.044(2) 0.064(3) 0.062(3) -0.005(2) -0.0040(19) -0.026(2)
C10 0.047(2) 0.067(3) 0.049(2) 0.013(2) -0.0070(18) -0.027(2)
C11 0.059(3) 0.061(3) 0.057(3) 0.011(2) -0.019(2) -0.028(2)
C12 0.069(3) 0.062(3) 0.082(3) -0.017(2) -0.012(3) -0.011(2)
C13 0.047(2) 0.052(2) 0.058(3) 0.0129(19) -0.0113(19) -0.0162(19)
C14 0.050(2) 0.066(3) 0.045(2) 0.0030(19) -0.0033(18) -0.033(2)
C15 0.042(2) 0.065(3) 0.060(3) 0.007(2) -0.0051(19) -0.020(2)
C16 0.057(2) 0.067(3) 0.039(2) 0.0132(19) -0.0128(19) -0.028(2)
C17 0.076(3) 0.066(3) 0.043(2) 0.010(2) -0.018(2) -0.034(2)
C18 0.102(4) 0.081(4) 0.072(3) -0.024(3) 0.016(3) -0.030(3)
C19 0.043(2) 0.060(2) 0.050(2) 0.0049(18) -0.0133(18) -0.0302(19)
C20 0.039(2) 0.055(2) 0.045(2) -0.0030(17) -0.0101(17) -0.0235(18)
C21 0.053(2) 0.062(3) 0.060(3) -0.003(2) -0.015(2) -0.030(2)
C22 0.043(2) 0.072(3) 0.081(3) -0.014(2) -0.011(2) -0.027(2)
C23 0.051(3) 0.084(3) 0.065(3) -0.017(2) 0.005(2) -0.042(2)
C24 0.057(3) 0.084(3) 0.049(2) 0.004(2) -0.008(2) -0.046(2)
N1 0.0362(16) 0.0517(18) 0.0378(16) 0.0033(14) -0.0068(13) -0.0148(14)
N2 0.0452(19) 0.053(2) 0.056(2) -0.0025(16) -0.0128(16) -0.0154(16)
N3 0.0424(17) 0.0505(18) 0.0396(17) 0.0045(14) -0.0082(14) -0.0196(15)
N4 0.063(2) 0.060(2) 0.047(2) 0.0018(16) -0.0002(17) -0.0263(18)
O1 0.0457(16) 0.0804(19) 0.0556(17) 0.0219(14) -0.0108(13) -0.0312(15)
O2 0.0418(14) 0.0747(18) 0.0406(14) 0.0046(12) -0.0091(12) -0.0266(13)
Sb1 0.03994(16) 0.05282(17) 0.04168(16) 0.00143(11) -0.00653(11) -0.01956(12)

loop_
_atom_type_symbol
_atom_type_description
_atom_type_scat_dispersion_real
_atom_type_scat_dispersion_imag
_atom_type_scat_source
C C 0.0033 0.0016 'International Tables Vol C Tables 4.2.6.8 and 6.1.1.4'
H H 0 0 'International Tables Vol C Tables 4.2.6.8 and 6.1.1.4'
N N 0.0061 0.0033 'International Tables Vol C Tables 4.2.6.8 and 6.1.1.4'
O O 0.0106 0.006 'International Tables Vol C Tables 4.2.6.8 and 6.1.1.4'
Sb Sb -0.5866 1.5461 'International Tables Vol C Tables 4.2.6.8 and 6.1.1.4'

loop_
_geom_angle_atom_site_label_1
_geom_angle_atom_site_label_2
_geom_angle_atom_site_label_3
_geom_angle
C6 C1 C2 119.6(4)
C6 C1 Sb1 120.9(3)
C2 C1 Sb1 119.4(3)
C3 C2 C1 120.0(4)
C3 C2 C7 121.1(4)
C1 C2 C7 118.9(3)
C4 C3 C2 120.3(4)
C4 C3 H3 119.8
C2 C3 H3 119.8
C5 C4 C3 119.7(4)
C5 C4 H4 120.2
C3 C4 H4 120.2
C4 C5 C6 120.7(4)
C4 C5 H5 119.7
C6 C5 H5 119.7
C5 C6 C1 119.7(4)
C5 C6 C13 121.5(4)
C1 C6 C13 118.8(3)
N1 C7 C2 110.7(3)
N1 C7 H7A 109.5
C2 C7 H7A 109.5
N1 C7 H7B 109.5
C2 C7 H7B 109.5
H7A C7 H7B 108.1
N1 C8 C9 111.9(3)
N1 C8 H8A 109.2
C9 C8 H8A 109.2
N1 C8 H8B 109.2
C9 C8 H8B 109.2
H8A C8 H8B 107.9
N2 C9 C8 111.1(3)
N2 C9 H9A 109.4
C8 C9 H9A 109.4
N2 C9 H9B 109.4
C8 C9 H9B 109.4
H9A C9 H9B 108
N1 C10 C11 111.3(3)
N1 C10 H10A 109.4
C11 C10 H10A 109.4
N1 C10 H10B 109.4
C11 C10 H10B 109.4
H10A C10 H10B 108
N2 C11 C10 110.5(3)
N2 C11 H11A 109.5
C10 C11 H11A 109.5
N2 C11 H11B 109.5
C10 C11 H11B 109.5
H11A C11 H11B 108.1
N2 C12 H12A 109.5
N2 C12 H12B 109.5
H12A C12 H12B 109.5
N2 C12 H12C 109.5
H12A C12 H12C 109.5
H12B C12 H12C 109.5
N3 C13 C6 112.1(3)
N3 C13 H13A 109.2
C6 C13 H13A 109.2
N3 C13 H13B 109.2
C6 C13 H13B 109.2
H13A C13 H13B 107.9
N3 C14 C15 111.5(3)
N3 C14 H14A 109.3
C15 C14 H14A 109.3
N3 C14 H14B 109.3
C15 C14 H14B 109.3
H14A C14 H14B 108
N4 C15 C14 110.4(3)
N4 C15 H15A 109.6
C14 C15 H15A 109.6
N4 C15 H15B 109.6
C14 C15 H15B 109.6
H15A C15 H15B 108.1
N3 C16 C17 111.4(3)
N3 C16 H16A 109.3
C17 C16 H16A 109.3
N3 C16 H16B 109.3
C17 C16 H16B 109.3
H16A C16 H16B 108
N4 C17 C16 110.4(3)
N4 C17 H17A 109.6
C16 C17 H17A 109.6
N4 C17 H17B 109.6
C16 C17 H17B 109.6
H17A C17 H17B 108.1
N4 C18 H18A 109.5
N4 C18 H18B 109.5
H18A C18 H18B 109.5
N4 C18 H18C 109.5
H18A C18 H18C 109.5
H18B C18 H18C 109.5
O1 C19 C24 122.5(3)
O1 C19 C20 117.2(3)
C24 C19 C20 120.2(4)
O2 C20 C21 123.4(3)
O2 C20 C19 117.1(3)
C21 C20 C19 119.5(3)
C20 C21 C22 120.7(4)
C20 C21 H21 119.7
C22 C21 H21 119.7
C23 C22 C21 119.0(4)
C23 C22 H22 120.5
C21 C22 H22 120.5
C22 C23 C24 120.9(4)
C22 C23 H23 119.6
C24 C23 H23 119.6
C19 C24 C23 119.5(4)
C19 C24 H24 120.3
C23 C24 H24 120.3
C10 N1 C7 109.8(3)
C10 N1 C8 110.1(3)
C7 N1 C8 109.1(3)
C11 N2 C9 108.6(3)
C11 N2 C12 111.9(3)
C9 N2 C12 111.5(3)
C13 N3 C16 110.3(3)
C13 N3 C14 109.5(3)
C16 N3 C14 110.0(3)
C17 N4 C15 108.2(3)
C17 N4 C18 111.7(4)
C15 N4 C18 111.6(4)
C19 O1 Sb1 112.5(2)
C20 O2 Sb1 111.7(2)
O1 Sb1 O2 78.95(10)
O1 Sb1 C1 93.82(12)
O2 Sb1 C1 94.75(12)

loop_
_geom_bond_atom_site_label_1
_geom_bond_atom_site_label_2
_geom_bond_distance
C1 C6 1.387(5)
C1 C2 1.390(5)
C1 Sb1 2.153(4)
C2 C3 1.380(5)
C2 C7 1.513(5)
C3 C4 1.380(6)
C3 H3 0.93
C4 C5 1.378(6)
C4 H4 0.93
C5 C6 1.382(5)
C5 H5 0.93
C6 C13 1.497(5)
C7 N1 1.473(5)
C7 H7A 0.97
C7 H7B 0.97
C8 N1 1.473(4)
C8 C9 1.497(5)
C8 H8A 0.97
C8 H8B 0.97
C9 N2 1.453(5)
C9 H9A 0.97
C9 H9B 0.97
C10 N1 1.471(5)
C10 C11 1.511(5)
C10 H10A 0.97
C10 H10B 0.97
C11 N2 1.448(5)
C11 H11A 0.97
C11 H11B 0.97
C12 N2 1.466(5)
C12 H12A 0.96
C12 H12B 0.96
C12 H12C 0.96
C13 N3 1.463(5)
C13 H13A 0.97
C13 H13B 0.97
C14 N3 1.469(4)
C14 C15 1.513(5)
C14 H14A 0.97
C14 H14B 0.97
C15 N4 1.455(5)
C15 H15A 0.97
C15 H15B 0.97
C16 N3 1.468(4)
C16 C17 1.508(5)
C16 H16A 0.97
C16 H16B 0.97
C17 N4 1.448(5)
C17 H17A 0.97
C17 H17B 0.97
C18 N4 1.467(5)
C18 H18A 0.96
C18 H18B 0.96
C18 H18C 0.96
C19 O1 1.345(4)
C19 C24 1.375(5)
C19 C20 1.393(5)
C20 O2 1.358(4)
C20 C21 1.373(5)
C21 C22 1.388(6)
C21 H21 0.93
C22 C23 1.379(6)
C22 H22 0.93
C23 C24 1.384(6)
C23 H23 0.93
C24 H24 0.93
O1 Sb1 2.056(2)
O2 Sb1 2.075(2)

loop_
_geom_torsion_atom_site_label_1
_geom_torsion_atom_site_label_2
_geom_torsion_atom_site_label_3
_geom_torsion_atom_site_label_4
_geom_torsion
C6 C1 C2 C3 -1.7(5)
Sb1 C1 C2 C3 -178.9(3)
C6 C1 C2 C7 176.6(3)
Sb1 C1 C2 C7 -0.6(5)
C1 C2 C3 C4 0.0(6)
C7 C2 C3 C4 -178.3(4)
C2 C3 C4 C5 1.6(6)
C3 C4 C5 C6 -1.4(6)
C4 C5 C6 C1 -0.2(6)
C4 C5 C6 C13 179.6(4)
C2 C1 C6 C5 1.8(5)
Sb1 C1 C6 C5 179.0(3)
C2 C1 C6 C13 -178.0(3)
Sb1 C1 C6 C13 -0.8(5)
C3 C2 C7 N1 142.0(3)
C1 C2 C7 N1 -36.3(5)
N1 C8 C9 N2 57.1(4)
N1 C10 C11 N2 -58.4(4)
C5 C6 C13 N3 -142.4(4)
C1 C6 C13 N3 37.4(5)
N3 C14 C15 N4 -57.8(4)
N3 C16 C17 N4 58.9(4)
O1 C19 C20 O2 2.3(5)
C24 C19 C20 O2 -176.6(3)
O1 C19 C20 C21 -175.8(3)
C24 C19 C20 C21 5.3(6)
O2 C20 C21 C22 177.5(3)
C19 C20 C21 C22 -4.6(6)
C20 C21 C22 C23 1.2(6)
C21 C22 C23 C24 1.6(6)
O1 C19 C24 C23 178.5(4)
C20 C19 C24 C23 -2.6(6)
C22 C23 C24 C19 -0.8(6)
C11 C10 N1 C7 173.2(3)
C11 C10 N1 C8 53.1(4)
C2 C7 N1 C10 167.2(3)
C2 C7 N1 C8 -72.1(4)
C9 C8 N1 C10 -52.7(4)
C9 C8 N1 C7 -173.3(3)
C10 C11 N2 C9 60.7(4)
C10 C11 N2 C12 -175.8(3)
C8 C9 N2 C11 -60.2(4)
C8 C9 N2 C12 176.0(3)
C6 C13 N3 C16 -166.8(3)
C6 C13 N3 C14 71.9(4)
C17 C16 N3 C13 -174.6(3)
C17 C16 N3 C14 -53.6(4)
C15 C14 N3 C13 174.6(3)
C15 C14 N3 C16 53.2(4)
C16 C17 N4 C15 -61.5(4)
C16 C17 N4 C18 175.2(3)
C14 C15 N4 C17 61.0(4)
C14 C15 N4 C18 -175.7(3)
C24 C19 O1 Sb1 165.4(3)
C20 C19 O1 Sb1 -13.5(4)
C21 C20 O2 Sb1 -172.1(3)
C19 C20 O2 Sb1 9.9(4)
